data_7153598
loop_
_publ_author_name
'Lu, Hui'
'Yang, Qin'
'Zhou, Yirong'
'Guo, Yanqin'
'Deng, Zhihong'
'Ding, Qiuping'
'Peng, Yiyuan'

_publ_section_title
;
 Cross-coupling/annulations of quinazolones with alkynes for access to
 fused polycyclic heteroarenes under mild conditions.
;
_journal_issue 5
_journal_name_full 'Organic &amp; biomolecular chemistry'
_journal_page_first 758
_journal_page_last 764
_journal_paper_doi 10.1039/c3ob41955j
_journal_volume 12
_journal_year 2014
_chemical_formula_sum 'C30 H22 N2 O2'
_chemical_formula_weight 442.50
_chemical_name_systematic
; 
 ? 
;
_space_group_IT_number 2
_symmetry_cell_setting triclinic
_symmetry_space_group_name_Hall '-P 1'
_symmetry_space_group_name_H-M 'P -1'
_atom_sites_solution_hydrogens geom
_atom_sites_solution_primary direct
_atom_sites_solution_secondary difmap
_audit_creation_method SHELXL-97
_cell_angle_alpha 67.201(3)
_cell_angle_beta 81.584(4)
_cell_angle_gamma 60.973(3)
_cell_formula_units_Z 4
_cell_length_a 13.242(3)
_cell_length_b 13.337(3)
_cell_length_c 16.050(3)
_cell_measurement_reflns_used 9346
_cell_measurement_temperature 296(2)
_cell_measurement_theta_max 27.42
_cell_measurement_theta_min 2.70
_cell_volume 2281.8(8)
_computing_cell_refinement 'Bruker SMART'
_computing_data_collection 'Bruker SMART'
_computing_data_reduction 'Bruker SAINT'
_computing_molecular_graphics 'Bruker SHELXTL'
_computing_publication_material 'Bruker SHELXTL'
_computing_structure_refinement 'SHELXL-97 (Sheldrick, 1997)'
_computing_structure_solution 'SHELXS-97 (Sheldrick, 1990)'
_diffrn_ambient_temperature 296(2)
_diffrn_measured_fraction_theta_full 0.998
_diffrn_measured_fraction_theta_max 0.998
_diffrn_measurement_device_type 'CCD area detector'
_diffrn_measurement_method 'phi and omega scans'
_diffrn_radiation_monochromator graphite
_diffrn_radiation_source 'fine-focus sealed tube'
_diffrn_radiation_type MoK\a
_diffrn_radiation_wavelength 0.71073
_diffrn_reflns_av_R_equivalents 0.0158
_diffrn_reflns_av_sigmaI/netI 0.0136
_diffrn_reflns_limit_h_max 15
_diffrn_reflns_limit_h_min -15
_diffrn_reflns_limit_k_max 15
_diffrn_reflns_limit_k_min -15
_diffrn_reflns_limit_l_max 19
_diffrn_reflns_limit_l_min -19
_diffrn_reflns_number 32243
_diffrn_reflns_theta_full 25.00
_diffrn_reflns_theta_max 25.00
_diffrn_reflns_theta_min 2.66
_exptl_absorpt_coefficient_mu 0.081
_exptl_absorpt_correction_T_max 0.9871
_exptl_absorpt_correction_T_min 0.9840
_exptl_absorpt_correction_type none
_exptl_crystal_density_diffrn 1.288
_exptl_crystal_density_meas 0
_exptl_crystal_density_method 'not measured'
_exptl_crystal_F_000 928
_exptl_crystal_size_max 0.20
_exptl_crystal_size_mid 0.18
_exptl_crystal_size_min 0.16
_refine_diff_density_max 0.216
_refine_diff_density_min -0.192
_refine_diff_density_rms 0.037
_refine_ls_extinction_method none
_refine_ls_goodness_of_fit_ref 1.027
_refine_ls_hydrogen_treatment mixed
_refine_ls_matrix_type full
_refine_ls_number_parameters 617
_refine_ls_number_reflns 8013
_refine_ls_number_restraints 0
_refine_ls_restrained_S_all 1.027
_refine_ls_R_factor_all 0.0476
_refine_ls_R_factor_gt 0.0402
_refine_ls_shift/su_max 0.001
_refine_ls_shift/su_mean 0.000
_refine_ls_structure_factor_coef Fsqd
_refine_ls_weighting_details 'calc w=1/[\s^2^(Fo^2^)+(0.0554P)^2^+0.6041P] where P=(Fo^2^+2Fc^2^)/3'
_refine_ls_weighting_scheme calc
_refine_ls_wR_factor_gt 0.1052
_refine_ls_wR_factor_ref 0.1125
_reflns_number_gt 6840
_reflns_number_total 8013
_reflns_threshold_expression >2sigma(I)
_cod_data_source_file c3ob41955j.txt
_cod_data_source_block 031621c_0m
_cod_depositor_comments
;
The following automatic conversions were performed:

'_symmetry_cell_setting' value 'Triclinic' changed to 'triclinic'
according to
/usr/data/users/saulius/automatic-downloads/current/RSC/lib/dictionaries/cif_core.dic
dictionary named 'cif_core.dic' version 2.4.2 from 2011-04-26.

Automatic conversion script
Id: cif_fix_values 2281 2013-09-26 08:29:07Z andrius 
;
_cod_original_sg_symbol_H-M P-1
_cod_database_code 7153598

loop_
_symmetry_equiv_pos_as_xyz
'x, y, z'
'-x, -y, -z'

loop_
_atom_site_label
_atom_site_type_symbol
_atom_site_fract_x
_atom_site_fract_y
_atom_site_fract_z
_atom_site_U_iso_or_equiv
_atom_site_adp_type
_atom_site_occupancy
_atom_site_symmetry_multiplicity
_atom_site_calc_flag
_atom_site_refinement_flags
N2 N 0.05878(9) 0.36340(9) 0.88732(7) 0.0347(2) Uani 1 1 d .
N1 N -0.00782(10) 0.57794(10) 0.80176(7) 0.0377(3) Uani 1 1 d .
C9 C 0.11533(11) 0.48472(11) 0.93271(8) 0.0332(3) Uani 1 1 d .
C5 C -0.07958(12) 0.46607(12) 0.76084(9) 0.0385(3) Uani 1 1 d .
C8 C 0.05203(11) 0.47825(11) 0.86975(8) 0.0334(3) Uani 1 1 d .
C15 C 0.18155(11) 0.37989(12) 1.00676(8) 0.0340(3) Uani 1 1 d .
C23 C 0.13550(11) 0.25473(11) 0.95745(9) 0.0350(3) Uani 1 1 d .
O1 O -0.03439(10) 0.26658(9) 0.86604(8) 0.0544(3) Uani 1 1 d .
C14 C 0.24368(12) 0.39023(13) 1.06386(9) 0.0385(3) Uani 1 1 d .
H14 H 0.2875 0.3210 1.1132 0.046 Uiso 1 1 calc R
C16 C 0.19109(11) 0.26247(12) 1.01706(9) 0.0353(3) Uani 1 1 d .
C7 C -0.07084(12) 0.57238(12) 0.74427(9) 0.0380(3) Uani 1 1 d .
C6 C -0.01988(12) 0.35702(12) 0.84008(9) 0.0385(3) Uani 1 1 d .
C10 C 0.10970(12) 0.59718(12) 0.91953(9) 0.0396(3) Uani 1 1 d .
H10 H 0.0636 0.6676 0.8718 0.047 Uiso 1 1 calc R
C17 C 0.26974(11) 0.14782(12) 1.09111(9) 0.0372(3) Uani 1 1 d .
C11 C 0.17137(12) 0.60482(13) 0.97628(10) 0.0427(3) Uani 1 1 d .
H11 H 0.1665 0.6805 0.9665 0.051 Uiso 1 1 calc R
C12 C 0.24170(12) 0.50026(13) 1.04884(9) 0.0405(3) Uani 1 1 d .
C4 C -0.14696(13) 0.46461(14) 0.70233(10) 0.0471(3) Uani 1 1 d .
H4 H -0.1536 0.3940 0.7146 0.056 Uiso 1 1 calc R
C24 C 0.16815(11) 0.13332(12) 0.95281(9) 0.0372(3) Uani 1 1 d .
C1 C -0.13042(14) 0.67698(14) 0.66737(10) 0.0490(4) Uani 1 1 d .
H1 H -0.1266 0.7491 0.6553 0.059 Uiso 1 1 calc R
O2 O 0.28898(11) -0.21596(10) 0.94931(9) 0.0677(3) Uani 1 1 d .
C13 C 0.31377(14) 0.50918(15) 1.10730(11) 0.0526(4) Uani 1 1 d .
H13A H 0.3356 0.4403 1.1637 0.079 Uiso 1 1 calc R
H13B H 0.2697 0.5844 1.1186 0.079 Uiso 1 1 calc R
H13C H 0.3820 0.5085 1.0769 0.079 Uiso 1 1 calc R
C29 C 0.23869(13) 0.10094(13) 0.88584(10) 0.0468(3) Uani 1 1 d .
H29 H 0.2578 0.1582 0.8417 0.056 Uiso 1 1 calc R
C3 C -0.20300(15) 0.56646(16) 0.62731(10) 0.0560(4) Uani 1 1 d .
H3 H -0.2468 0.5651 0.5878 0.067 Uiso 1 1 calc R
C2 C -0.19409(15) 0.67246(15) 0.61035(11) 0.0574(4) Uani 1 1 d .
H2 H -0.2323 0.7417 0.5591 0.069 Uiso 1 1 calc R
C26 C 0.18030(14) -0.06789(13) 1.01370(11) 0.0508(4) Uani 1 1 d .
H26 H 0.1593 -0.1245 1.0565 0.061 Uiso 1 1 calc R
C27 C 0.25266(13) -0.09924(13) 0.94691(11) 0.0466(3) Uani 1 1 d .
C25 C 0.13896(13) 0.04732(13) 1.01708(10) 0.0467(3) Uani 1 1 d .
H25 H 0.0911 0.0675 1.0628 0.056 Uiso 1 1 calc R
C28 C 0.28214(14) -0.01533(14) 0.88245(11) 0.0527(4) Uani 1 1 d .
H28 H 0.3306 -0.0361 0.8371 0.063 Uiso 1 1 calc R
C18 C 0.38013(14) 0.07165(17) 1.07583(12) 0.0640(5) Uani 1 1 d .
H18 H 0.4087 0.0929 1.0187 0.077 Uiso 1 1 calc R
C22 C 0.23177(14) 0.11734(17) 1.17720(11) 0.0595(4) Uani 1 1 d .
H22 H 0.1584 0.1696 1.1897 0.071 Uiso 1 1 calc R
C20 C 0.40991(18) -0.06848(16) 1.22753(14) 0.0719(6) Uani 1 1 d .
H20 H 0.4557 -0.1430 1.2726 0.086 Uiso 1 1 calc R
C21 C 0.30202(18) 0.0093(2) 1.24538(12) 0.0758(6) Uani 1 1 d .
H21 H 0.2758 -0.0105 1.3036 0.091 Uiso 1 1 calc R
C19 C 0.44938(17) -0.03616(19) 1.14398(15) 0.0804(6) Uani 1 1 d .
H19 H 0.5239 -0.0871 1.1323 0.096 Uiso 1 1 calc R
C30 C 0.3743(2) -0.2588(2) 0.8903(2) 0.0957(8) Uani 1 1 d .
H30A H 0.3459 -0.2068 0.8288 0.144 Uiso 1 1 calc R
H30B H 0.3928 -0.3417 0.9000 0.144 Uiso 1 1 calc R
H30C H 0.4425 -0.2572 0.9019 0.144 Uiso 1 1 calc R
N4 N 0.77614(10) 0.22604(10) 0.51596(7) 0.0387(3) Uani 1 1 d .
C46 C 0.63714(12) 0.34489(12) 0.38935(9) 0.0389(3) Uani 1 1 d .
O3 O 0.78277(10) 0.31792(10) 0.60867(7) 0.0563(3) Uani 1 1 d .
C45 C 0.70618(12) 0.34022(12) 0.44620(9) 0.0380(3) Uani 1 1 d .
C53 C 0.72292(12) 0.44787(12) 0.43218(9) 0.0398(3) Uani 1 1 d .
O4 O 0.75814(12) 0.75913(11) 0.37889(9) 0.0717(4) Uani 1 1 d .
C39 C 0.71341(13) 0.12064(13) 0.45796(10) 0.0449(3) Uani 1 1 d .
C44 C 0.63099(12) 0.23439(12) 0.39989(9) 0.0411(3) Uani 1 1 d .
C47 C 0.57587(12) 0.45931(12) 0.30830(9) 0.0401(3) Uani 1 1 d .
C38 C 0.79540(13) 0.11372(12) 0.51394(9) 0.0415(3) Uani 1 1 d .
N3 N 0.87553(11) 0.00694(11) 0.56290(9) 0.0487(3) Uani 1 1 d .
C36 C 0.82016(12) 0.22481(13) 0.59242(9) 0.0419(3) Uani 1 1 d .
C35 C 0.91173(13) 0.10498(14) 0.64590(10) 0.0452(3) Uani 1 1 d .
C48 C 0.45882(13) 0.53808(14) 0.30569(10) 0.0481(3) Uani 1 1 d .
H48 H 0.4161 0.5208 0.3555 0.058 Uiso 1 1 calc R
C37 C 0.94072(13) 0.00175(13) 0.62547(10) 0.0467(3) Uani 1 1 d .
C43 C 0.55002(14) 0.23652(14) 0.35118(10) 0.0484(4) Uani 1 1 d .
H43 H 0.4955 0.3118 0.3120 0.058 Uiso 1 1 calc R
C55 C 0.64501(14) 0.65997(13) 0.41544(10) 0.0476(4) Uani 1 1 d .
H55 H 0.5826 0.7330 0.4171 0.057 Uiso 1 1 calc R
C54 C 0.63020(13) 0.55850(13) 0.43336(10) 0.0438(3) Uani 1 1 d .
H54 H 0.5574 0.5638 0.4464 0.053 Uiso 1 1 calc R
C42 C 0.54893(15) 0.13009(15) 0.35973(11) 0.0544(4) Uani 1 1 d .
C56 C 0.75254(15) 0.65342(14) 0.39495(10) 0.0500(4) Uani 1 1 d .
C58 C 0.82995(14) 0.44248(14) 0.41311(11) 0.0524(4) Uani 1 1 d .
H58 H 0.8928 0.3689 0.4128 0.063 Uiso 1 1 calc R
C34 C 0.96942(15) 0.09316(16) 0.71812(11) 0.0584(4) Uani 1 1 d .
H34 H 0.9476 0.1610 0.7337 0.070 Uiso 1 1 calc R
C49 C 0.40487(15) 0.64234(15) 0.22961(12) 0.0575(4) Uani 1 1 d .
H49 H 0.3263 0.6953 0.2287 0.069 Uiso 1 1 calc R
C31 C 1.03262(15) -0.11209(15) 0.67509(12) 0.0596(4) Uani 1 1 d .
H31 H 1.0536 -0.1814 0.6617 0.072 Uiso 1 1 calc R
C52 C 0.63751(15) 0.48623(15) 0.23320(11) 0.0573(4) Uani 1 1 d .
H52 H 0.7163 0.4342 0.2340 0.069 Uiso 1 1 calc R
C40 C 0.71374(17) 0.01293(15) 0.46494(13) 0.0646(5) Uani 1 1 d .
H40 H 0.7694 -0.0630 0.5024 0.077 Uiso 1 1 calc R
C50 C 0.46700(17) 0.66791(16) 0.15535(12) 0.0643(5) Uani 1 1 d .
H50 H 0.4307 0.7379 0.1041 0.077 Uiso 1 1 calc R
C57 C 0.84593(15) 0.54441(16) 0.39429(12) 0.0577(4) Uani 1 1 d .
H57 H 0.9187 0.5394 0.3814 0.069 Uiso 1 1 calc R
C32 C 1.09104(16) -0.12076(17) 0.74292(13) 0.0691(5) Uani 1 1 d .
H32 H 1.1535 -0.1956 0.7742 0.083 Uiso 1 1 calc R
C41 C 0.63290(17) 0.01815(16) 0.41718(14) 0.0680(5) Uani 1 1 d .
H41 H 0.6340 -0.0546 0.4231 0.082 Uiso 1 1 calc R
C51 C 0.58303(18) 0.58967(18) 0.15716(12) 0.0712(5) Uani 1 1 d .
H51 H 0.6252 0.6066 0.1068 0.085 Uiso 1 1 calc R
C33 C 1.05834(17) -0.01902(18) 0.76594(13) 0.0709(5) Uani 1 1 d .
H33 H 1.0970 -0.0272 0.8140 0.085 Uiso 1 1 calc R
C59 C 0.8676(2) 0.7557(2) 0.36359(17) 0.0908(7) Uani 1 1 d .
H59A H 0.9202 0.6926 0.4143 0.136 Uiso 1 1 calc R
H59B H 0.8600 0.8341 0.3563 0.136 Uiso 1 1 calc R
H59C H 0.8969 0.7382 0.3098 0.136 Uiso 1 1 calc R
C60 C 0.46083(18) 0.13272(18) 0.30848(14) 0.0723(5) Uani 1 1 d .
H60A H 0.4084 0.2166 0.2736 0.108 Uiso 1 1 calc R
H60B H 0.4185 0.0949 0.3504 0.108 Uiso 1 1 calc R
H60C H 0.4993 0.0884 0.2687 0.108 Uiso 1 1 calc R

loop_
_atom_site_aniso_label
_atom_site_aniso_U_11
_atom_site_aniso_U_22
_atom_site_aniso_U_33
_atom_site_aniso_U_23
_atom_site_aniso_U_13
_atom_site_aniso_U_12
N2 0.0389(6) 0.0306(5) 0.0349(6) -0.0104(4) -0.0031(5) -0.0165(5)
N1 0.0424(6) 0.0334(6) 0.0355(6) -0.0108(5) -0.0027(5) -0.0168(5)
C9 0.0331(6) 0.0337(7) 0.0341(6) -0.0137(5) 0.0028(5) -0.0160(5)
C5 0.0404(7) 0.0401(7) 0.0347(7) -0.0144(6) -0.0007(6) -0.0173(6)
C8 0.0350(7) 0.0305(6) 0.0340(6) -0.0123(5) 0.0026(5) -0.0148(5)
C15 0.0342(7) 0.0352(7) 0.0331(6) -0.0136(5) 0.0031(5) -0.0161(6)
C23 0.0371(7) 0.0305(6) 0.0350(7) -0.0094(5) -0.0003(5) -0.0154(6)
O1 0.0610(7) 0.0402(6) 0.0648(7) -0.0085(5) -0.0190(5) -0.0281(5)
C14 0.0399(7) 0.0391(7) 0.0347(7) -0.0126(6) -0.0025(5) -0.0167(6)
C16 0.0366(7) 0.0330(7) 0.0347(7) -0.0110(5) -0.0001(5) -0.0156(6)
C7 0.0398(7) 0.0388(7) 0.0340(7) -0.0144(6) 0.0007(5) -0.0162(6)
C6 0.0409(7) 0.0371(7) 0.0410(7) -0.0158(6) -0.0027(6) -0.0185(6)
C10 0.0429(7) 0.0329(7) 0.0408(7) -0.0104(6) -0.0028(6) -0.0173(6)
C17 0.0402(7) 0.0338(7) 0.0379(7) -0.0109(6) -0.0046(6) -0.0176(6)
C11 0.0480(8) 0.0385(7) 0.0490(8) -0.0186(6) 0.0003(6) -0.0232(6)
C12 0.0405(7) 0.0452(8) 0.0421(7) -0.0208(6) 0.0027(6) -0.0213(6)
C4 0.0544(9) 0.0499(8) 0.0430(8) -0.0175(7) -0.0044(6) -0.0267(7)
C24 0.0397(7) 0.0314(7) 0.0392(7) -0.0099(5) -0.0063(6) -0.0159(6)
C1 0.0578(9) 0.0413(8) 0.0418(8) -0.0087(6) -0.0074(7) -0.0211(7)
O2 0.0746(8) 0.0403(6) 0.0938(9) -0.0307(6) 0.0017(7) -0.0256(6)
C13 0.0538(9) 0.0552(9) 0.0577(9) -0.0238(8) -0.0071(7) -0.0270(8)
C29 0.0548(9) 0.0411(8) 0.0499(8) -0.0166(7) 0.0069(7) -0.0277(7)
C3 0.0655(10) 0.0635(10) 0.0407(8) -0.0150(7) -0.0133(7) -0.0304(9)
C2 0.0688(11) 0.0521(9) 0.0401(8) -0.0048(7) -0.0166(7) -0.0241(8)
C26 0.0608(10) 0.0375(8) 0.0526(9) -0.0068(7) -0.0036(7) -0.0275(7)
C27 0.0461(8) 0.0338(7) 0.0613(9) -0.0174(7) -0.0102(7) -0.0163(6)
C25 0.0551(9) 0.0396(8) 0.0437(8) -0.0119(6) 0.0029(6) -0.0237(7)
C28 0.0559(9) 0.0485(9) 0.0626(10) -0.0299(8) 0.0108(7) -0.0259(8)
C18 0.0468(9) 0.0704(11) 0.0479(9) -0.0189(8) -0.0022(7) -0.0087(8)
C22 0.0464(9) 0.0682(11) 0.0445(9) -0.0064(8) -0.0009(7) -0.0225(8)
C20 0.0782(13) 0.0473(10) 0.0709(13) 0.0034(9) -0.0388(10) -0.0229(10)
C21 0.0753(13) 0.0867(14) 0.0475(10) 0.0111(9) -0.0130(9) -0.0478(12)
C19 0.0552(11) 0.0693(12) 0.0768(14) -0.0275(11) -0.0202(10) 0.0070(9)
C30 0.0832(15) 0.0665(13) 0.154(2) -0.0707(15) 0.0288(15) -0.0300(11)
N4 0.0440(6) 0.0338(6) 0.0389(6) -0.0113(5) -0.0019(5) -0.0192(5)
C46 0.0428(7) 0.0338(7) 0.0397(7) -0.0130(6) 0.0005(6) -0.0176(6)
O3 0.0686(7) 0.0510(6) 0.0522(6) -0.0243(5) -0.0066(5) -0.0236(6)
C45 0.0414(7) 0.0329(7) 0.0390(7) -0.0129(6) 0.0019(6) -0.0171(6)
C53 0.0478(8) 0.0360(7) 0.0375(7) -0.0127(6) -0.0001(6) -0.0210(6)
O4 0.0985(10) 0.0557(7) 0.0852(9) -0.0340(6) 0.0225(7) -0.0527(7)
C39 0.0540(9) 0.0366(7) 0.0461(8) -0.0144(6) -0.0034(6) -0.0218(7)
C44 0.0475(8) 0.0376(7) 0.0416(7) -0.0161(6) 0.0015(6) -0.0211(6)
C47 0.0468(8) 0.0357(7) 0.0409(7) -0.0141(6) -0.0030(6) -0.0202(6)
C38 0.0484(8) 0.0347(7) 0.0415(7) -0.0119(6) 0.0004(6) -0.0207(6)
N3 0.0542(8) 0.0356(6) 0.0504(7) -0.0102(5) -0.0067(6) -0.0183(6)
C36 0.0459(8) 0.0450(8) 0.0401(7) -0.0148(6) 0.0006(6) -0.0253(7)
C35 0.0448(8) 0.0470(8) 0.0441(8) -0.0078(6) -0.0012(6) -0.0276(7)
C48 0.0474(8) 0.0479(8) 0.0464(8) -0.0137(7) -0.0012(6) -0.0223(7)
C37 0.0467(8) 0.0434(8) 0.0457(8) -0.0061(6) -0.0033(6) -0.0241(7)
C43 0.0531(9) 0.0432(8) 0.0505(8) -0.0167(7) -0.0063(7) -0.0219(7)
C55 0.0561(9) 0.0341(7) 0.0468(8) -0.0136(6) -0.0081(7) -0.0149(7)
C54 0.0451(8) 0.0392(8) 0.0461(8) -0.0147(6) -0.0050(6) -0.0179(6)
C42 0.0625(10) 0.0533(9) 0.0605(10) -0.0263(8) -0.0014(8) -0.0315(8)
C56 0.0767(11) 0.0433(8) 0.0414(8) -0.0168(6) 0.0066(7) -0.0365(8)
C58 0.0537(9) 0.0450(8) 0.0671(10) -0.0298(8) 0.0153(8) -0.0255(7)
C34 0.0645(10) 0.0621(10) 0.0535(9) -0.0084(8) -0.0124(8) -0.0388(9)
C49 0.0497(9) 0.0500(9) 0.0607(10) -0.0144(8) -0.0118(8) -0.0151(8)
C31 0.0564(10) 0.0434(9) 0.0647(10) -0.0036(8) -0.0099(8) -0.0216(8)
C52 0.0529(9) 0.0534(9) 0.0490(9) -0.0138(7) 0.0057(7) -0.0174(8)
C40 0.0794(12) 0.0372(8) 0.0753(12) -0.0132(8) -0.0232(9) -0.0245(8)
C50 0.0744(12) 0.0525(10) 0.0480(9) -0.0009(8) -0.0162(8) -0.0247(9)
C57 0.0644(10) 0.0620(10) 0.0689(11) -0.0353(9) 0.0254(8) -0.0432(9)
C32 0.0601(11) 0.0565(11) 0.0711(12) 0.0091(9) -0.0236(9) -0.0304(9)
C41 0.0848(13) 0.0448(9) 0.0855(13) -0.0225(9) -0.0179(10) -0.0337(9)
C51 0.0750(13) 0.0723(12) 0.0447(9) -0.0058(8) 0.0066(8) -0.0315(10)
C33 0.0749(12) 0.0717(12) 0.0629(11) 0.0031(9) -0.0261(9) -0.0452(11)
C59 0.1218(19) 0.0920(15) 0.1129(18) -0.0615(14) 0.0525(15) -0.0842(15)
C60 0.0793(13) 0.0718(12) 0.0863(13) -0.0347(11) -0.0116(10) -0.0420(11)

loop_
_atom_type_symbol
_atom_type_description
_atom_type_scat_dispersion_real
_atom_type_scat_dispersion_imag
_atom_type_scat_source
C C 0.0033 0.0016 'International Tables Vol C Tables 4.2.6.8 and 6.1.1.4'
H H 0.0000 0.0000 'International Tables Vol C Tables 4.2.6.8 and 6.1.1.4'
O O 0.0106 0.0060 'International Tables Vol C Tables 4.2.6.8 and 6.1.1.4'
N N 0.0061 0.0033 'International Tables Vol C Tables 4.2.6.8 and 6.1.1.4'

loop_
_geom_angle_atom_site_label_1
_geom_angle_atom_site_label_2
_geom_angle_atom_site_label_3
_geom_angle
C8 N2 C6 119.34(10)
C8 N2 C23 121.23(10)
C6 N2 C23 119.17(10)
C8 N1 C7 118.59(11)
C10 C9 C15 119.37(12)
C10 C9 C8 119.59(11)
C15 C9 C8 121.04(11)
C7 C5 C4 120.49(12)
C7 C5 C6 119.80(12)
C4 C5 C6 119.70(13)
N1 C8 N2 124.01(11)
N1 C8 C9 118.80(11)
N2 C8 C9 117.19(11)
C9 C15 C14 118.79(12)
C9 C15 C16 118.70(11)
C14 C15 C16 122.30(11)
C16 C23 N2 120.50(11)
C16 C23 C24 120.71(11)
N2 C23 C24 117.90(11)
C12 C14 C15 121.84(12)
C23 C16 C15 120.72(11)
C23 C16 C17 119.84(12)
C15 C16 C17 119.32(11)
N1 C7 C5 121.95(12)
N1 C7 C1 119.49(12)
C5 C7 C1 118.55(12)
O1 C6 N2 121.39(12)
O1 C6 C5 124.10(12)
N2 C6 C5 114.51(11)
C11 C10 C9 120.66(12)
C18 C17 C22 118.34(14)
C18 C17 C16 121.78(13)
C22 C17 C16 119.88(13)
C10 C11 C12 121.01(12)
C14 C12 C11 118.25(12)
C14 C12 C13 121.57(13)
C11 C12 C13 120.18(13)
C3 C4 C5 120.19(14)
C29 C24 C25 118.38(13)
C29 C24 C23 118.20(12)
C25 C24 C23 123.19(13)
C2 C1 C7 119.81(14)
C27 O2 C30 118.16(14)
C24 C29 C28 121.57(14)
C4 C3 C2 119.48(14)
C1 C2 C3 121.47(14)
C27 C26 C25 120.09(14)
C28 C27 O2 124.11(15)
C28 C27 C26 120.24(13)
O2 C27 C26 115.64(14)
C26 C25 C24 120.58(14)
C27 C28 C29 119.13(15)
C17 C18 C19 120.85(17)
C17 C22 C21 120.40(17)
C19 C20 C21 119.45(16)
C20 C21 C22 120.23(18)
C20 C19 C18 120.58(18)
C38 N4 C36 118.70(11)
C38 N4 C45 120.70(11)
C36 N4 C45 120.42(11)
C45 C46 C44 120.34(12)
C45 C46 C47 120.76(12)
C44 C46 C47 118.54(12)
C46 C45 N4 120.15(12)
C46 C45 C53 121.66(12)
N4 C45 C53 117.79(11)
C58 C53 C54 118.33(13)
C58 C53 C45 120.51(13)
C54 C53 C45 121.08(13)
C56 O4 C59 118.01(15)
C40 C39 C44 119.42(14)
C40 C39 C38 119.66(13)
C44 C39 C38 120.87(12)
C39 C44 C43 118.66(13)
C39 C44 C46 118.34(12)
C43 C44 C46 122.93(13)
C52 C47 C48 118.77(14)
C52 C47 C46 119.20(13)
C48 C47 C46 122.02(13)
N3 C38 N4 123.91(13)
N3 C38 C39 119.60(12)
N4 C38 C39 116.31(12)
C38 N3 C37 118.45(13)
O3 C36 N4 120.92(13)
O3 C36 C35 124.90(13)
N4 C36 C35 114.17(12)
C37 C35 C34 120.12(14)
C37 C35 C36 119.83(13)
C34 C35 C36 120.05(14)
C49 C48 C47 120.53(15)
N3 C37 C35 121.43(13)
N3 C37 C31 119.24(14)
C35 C37 C31 119.12(14)
C42 C43 C44 121.81(14)
C54 C55 C56 120.01(14)
C55 C54 C53 120.83(14)
C43 C42 C41 118.23(14)
C43 C42 C60 121.73(15)
C41 C42 C60 120.04(15)
O4 C56 C57 124.44(15)
O4 C56 C55 115.36(14)
C57 C56 C55 120.17(13)
C53 C58 C57 121.43(14)
C33 C34 C35 119.64(17)
C50 C49 C48 120.15(16)
C32 C31 C37 119.86(17)
C51 C52 C47 120.46(16)
C41 C40 C39 120.52(15)
C51 C50 C49 119.67(15)
C56 C57 C58 119.22(15)
C31 C32 C33 120.84(16)
C40 C41 C42 121.35(15)
C50 C51 C52 120.42(17)
C34 C33 C32 120.30(17)

loop_
_geom_bond_atom_site_label_1
_geom_bond_atom_site_label_2
_geom_bond_distance
N2 C8 1.4048(16)
N2 C6 1.4262(17)
N2 C23 1.4286(16)
N1 C8 1.3011(17)
N1 C7 1.3754(17)
C9 C10 1.3965(18)
C9 C15 1.4013(18)
C9 C8 1.4548(18)
C5 C7 1.3973(19)
C5 C4 1.3981(19)
C5 C6 1.4502(19)
C15 C14 1.4017(18)
C15 C16 1.4523(18)
C23 C16 1.3507(18)
C23 C24 1.4897(18)
O1 C6 1.2156(16)
C14 C12 1.3793(19)
C16 C17 1.4980(18)
C7 C1 1.4052(19)
C10 C11 1.3701(19)
C17 C18 1.370(2)
C17 C22 1.374(2)
C11 C12 1.402(2)
C12 C13 1.5048(19)
C4 C3 1.364(2)
C24 C29 1.374(2)
C24 C25 1.3877(19)
C1 C2 1.367(2)
O2 C27 1.3742(17)
O2 C30 1.407(3)
C29 C28 1.389(2)
C3 C2 1.393(2)
C26 C27 1.378(2)
C26 C25 1.380(2)
C27 C28 1.372(2)
C18 C19 1.378(3)
C22 C21 1.383(2)
C20 C19 1.350(3)
C20 C21 1.368(3)
N4 C38 1.4053(17)
N4 C36 1.4250(18)
N4 C45 1.4297(17)
C46 C45 1.3480(19)
C46 C44 1.4583(18)
C46 C47 1.4994(19)
O3 C36 1.2131(17)
C45 C53 1.4849(18)
C53 C58 1.378(2)
C53 C54 1.394(2)
O4 C56 1.3689(17)
O4 C59 1.416(3)
C39 C40 1.395(2)
C39 C44 1.399(2)
C39 C38 1.455(2)
C44 C43 1.400(2)
C47 C52 1.382(2)
C47 C48 1.383(2)
C38 N3 1.2969(18)
N3 C37 1.3785(19)
C36 C35 1.457(2)
C35 C37 1.397(2)
C35 C34 1.397(2)
C48 C49 1.382(2)
C37 C31 1.405(2)
C43 C42 1.379(2)
C55 C54 1.376(2)
C55 C56 1.381(2)
C42 C41 1.392(2)
C42 C60 1.503(2)
C56 C57 1.381(2)
C58 C57 1.388(2)
C34 C33 1.371(2)
C49 C50 1.373(3)
C31 C32 1.364(3)
C52 C51 1.379(2)
C40 C41 1.366(2)
C50 C51 1.373(3)
C32 C33 1.392(3)

loop_
_geom_torsion_atom_site_label_1
_geom_torsion_atom_site_label_2
_geom_torsion_atom_site_label_3
_geom_torsion_atom_site_label_4
_geom_torsion
C7 N1 C8 N2 1.56(19)
C7 N1 C8 C9 -177.70(11)
C6 N2 C8 N1 -12.57(19)
C23 N2 C8 N1 173.33(12)
C6 N2 C8 C9 166.70(11)
C23 N2 C8 C9 -7.40(17)
C10 C9 C8 N1 0.63(18)
C15 C9 C8 N1 -179.67(11)
C10 C9 C8 N2 -178.68(11)
C15 C9 C8 N2 1.01(17)
C10 C9 C15 C14 -2.20(18)
C8 C9 C15 C14 178.10(11)
C10 C9 C15 C16 -177.04(12)
C8 C9 C15 C16 3.27(18)
C8 N2 C23 C16 9.66(18)
C6 N2 C23 C16 -164.46(12)
C8 N2 C23 C24 -159.65(11)
C6 N2 C23 C24 26.24(17)
C9 C15 C14 C12 -0.29(19)
C16 C15 C14 C12 174.34(12)
N2 C23 C16 C15 -5.09(19)
C24 C23 C16 C15 163.92(12)
N2 C23 C16 C17 179.00(11)
C24 C23 C16 C17 -12.00(19)
C9 C15 C16 C23 -1.24(18)
C14 C15 C16 C23 -175.88(12)
C9 C15 C16 C17 174.70(11)
C14 C15 C16 C17 0.06(19)
C8 N1 C7 C5 5.16(19)
C8 N1 C7 C1 -176.16(13)
C4 C5 C7 N1 178.23(13)
C6 C5 C7 N1 -0.8(2)
C4 C5 C7 C1 -0.5(2)
C6 C5 C7 C1 -179.47(13)
C8 N2 C6 O1 -163.94(13)
C23 N2 C6 O1 10.29(19)
C8 N2 C6 C5 15.66(17)
C23 N2 C6 C5 -170.11(11)
C7 C5 C6 O1 170.10(14)
C4 C5 C6 O1 -8.9(2)
C7 C5 C6 N2 -9.49(18)
C4 C5 C6 N2 171.50(12)
C15 C9 C10 C11 2.3(2)
C8 C9 C10 C11 -177.98(12)
C23 C16 C17 C18 79.60(19)
C15 C16 C17 C18 -96.37(17)
C23 C16 C17 C22 -100.85(17)
C15 C16 C17 C22 83.17(17)
C9 C10 C11 C12 0.1(2)
C15 C14 C12 C11 2.6(2)
C15 C14 C12 C13 -176.53(13)
C10 C11 C12 C14 -2.5(2)
C10 C11 C12 C13 176.65(13)
C7 C5 C4 C3 1.4(2)
C6 C5 C4 C3 -179.64(14)
C16 C23 C24 C29 -99.53(16)
N2 C23 C24 C29 69.75(17)
C16 C23 C24 C25 74.86(18)
N2 C23 C24 C25 -115.85(15)
N1 C7 C1 C2 -179.41(14)
C5 C7 C1 C2 -0.7(2)
C25 C24 C29 C28 -1.1(2)
C23 C24 C29 C28 173.55(13)
C5 C4 C3 C2 -1.1(2)
C7 C1 C2 C3 1.0(3)
C4 C3 C2 C1 -0.1(3)
C30 O2 C27 C28 9.4(2)
C30 O2 C27 C26 -171.99(17)
C25 C26 C27 C28 -1.3(2)
C25 C26 C27 O2 -179.93(13)
C27 C26 C25 C24 1.0(2)
C29 C24 C25 C26 0.2(2)
C23 C24 C25 C26 -174.17(13)
O2 C27 C28 C29 178.92(14)
C26 C27 C28 C29 0.4(2)
C24 C29 C28 C27 0.8(2)
C22 C17 C18 C19 3.3(3)
C16 C17 C18 C19 -177.17(17)
C18 C17 C22 C21 -2.9(3)
C16 C17 C22 C21 177.54(15)
C19 C20 C21 C22 3.2(3)
C17 C22 C21 C20 -0.3(3)
C21 C20 C19 C18 -2.8(3)
C17 C18 C19 C20 -0.4(3)
C44 C46 C45 N4 1.5(2)
C47 C46 C45 N4 -171.53(12)
C44 C46 C45 C53 174.15(12)
C47 C46 C45 C53 1.1(2)
C38 N4 C45 C46 15.00(19)
C36 N4 C45 C46 -160.11(13)
C38 N4 C45 C53 -157.89(12)
C36 N4 C45 C53 27.00(18)
C46 C45 C53 C58 -115.27(16)
N4 C45 C53 C58 57.51(18)
C46 C45 C53 C54 61.43(19)
N4 C45 C53 C54 -125.79(14)
C40 C39 C44 C43 0.8(2)
C38 C39 C44 C43 -176.54(14)
C40 C39 C44 C46 -176.09(15)
C38 C39 C44 C46 6.6(2)
C45 C46 C44 C39 -12.1(2)
C47 C46 C44 C39 161.15(13)
C45 C46 C44 C43 171.18(14)
C47 C46 C44 C43 -15.6(2)
C45 C46 C47 C52 76.45(18)
C44 C46 C47 C52 -96.73(17)
C45 C46 C47 C48 -104.60(17)
C44 C46 C47 C48 82.22(17)
C36 N4 C38 N3 -19.8(2)
C45 N4 C38 N3 165.01(13)
C36 N4 C38 C39 155.40(13)
C45 N4 C38 C39 -19.79(18)
C40 C39 C38 N3 7.0(2)
C44 C39 C38 N3 -175.68(14)
C40 C39 C38 N4 -168.43(15)
C44 C39 C38 N4 8.9(2)
N4 C38 N3 C37 4.8(2)
C39 C38 N3 C37 -170.23(13)
C38 N4 C36 O3 -161.38(14)
C45 N4 C36 O3 13.8(2)
C38 N4 C36 C35 19.19(18)
C45 N4 C36 C35 -165.60(12)
O3 C36 C35 C37 174.28(14)
N4 C36 C35 C37 -6.31(19)
O3 C36 C35 C34 -4.9(2)
N4 C36 C35 C34 174.46(13)
C52 C47 C48 C49 -0.6(2)
C46 C47 C48 C49 -179.52(14)
C38 N3 C37 C35 9.2(2)
C38 N3 C37 C31 -176.03(14)
C34 C35 C37 N3 171.17(14)
C36 C35 C37 N3 -8.1(2)
C34 C35 C37 C31 -3.6(2)
C36 C35 C37 C31 177.21(14)
C39 C44 C43 C42 0.6(2)
C46 C44 C43 C42 177.39(14)
C56 C55 C54 C53 0.7(2)
C58 C53 C54 C55 0.4(2)
C45 C53 C54 C55 -176.42(13)
C44 C43 C42 C41 -1.4(3)
C44 C43 C42 C60 179.05(16)
C59 O4 C56 C57 -2.3(2)
C59 O4 C56 C55 175.79(16)
C54 C55 C56 O4 -179.54(13)
C54 C55 C56 C57 -1.4(2)
C54 C53 C58 C57 -0.8(2)
C45 C53 C58 C57 175.98(14)
C37 C35 C34 C33 3.2(2)
C36 C35 C34 C33 -177.58(15)
C47 C48 C49 C50 0.7(2)
N3 C37 C31 C32 -173.99(15)
C35 C37 C31 C32 0.9(2)
C48 C47 C52 C51 -0.1(2)
C46 C47 C52 C51 178.89(16)
C44 C39 C40 C41 -1.4(3)
C38 C39 C40 C41 175.92(17)
C48 C49 C50 C51 -0.2(3)
O4 C56 C57 C58 178.91(15)
C55 C56 C57 C58 0.9(2)
C53 C58 C57 C56 0.2(3)
C37 C31 C32 C33 2.2(3)
C39 C40 C41 C42 0.6(3)
C43 C42 C41 C40 0.8(3)
C60 C42 C41 C40 -179.69(19)
C49 C50 C51 C52 -0.4(3)
C47 C52 C51 C50 0.6(3)
C35 C34 C33 C32 -0.1(3)
C31 C32 C33 C34 -2.6(3)
